data_2203183
loop_
_publ_author_name
'Zaisu Jin'
'Wenxi Wang'
'Weixiao Hu'
'Zhongyu Yang'
'Hongwei Chen'
'Richeng Xuan'

_publ_section_title
;
 5-Chloro-2-benzofuran-1,3-dione
;
_journal_issue 2
_journal_name_full 'Acta Crystallographica Section E'
_journal_page_first o239
_journal_page_last o240
_journal_paper_doi 10.1107/S1600536804001230
_journal_volume 60
_journal_year 2004
_chemical_formula_iupac 'C8 H3 Cl1 O3'
_chemical_formula_moiety 'C8 H3 Cl1 O3'
_chemical_formula_sum 'C8 H3 Cl O3'
_chemical_formula_weight 182.55
_space_group_IT_number 2
_symmetry_cell_setting triclinic
_symmetry_space_group_name_Hall '-P 1'
_symmetry_space_group_name_H-M 'P -1'
_atom_sites_solution_hydrogens geom
_atom_sites_solution_primary direct
_atom_sites_solution_secondary difmap
_audit_creation_method 'WinGX routine CIF_UPDATE'
_cell_angle_alpha 77.690(10)
_cell_angle_beta 88.090(10)
_cell_angle_gamma 85.48(2)
_cell_formula_units_Z 4
_cell_length_a 6.929(2)
_cell_length_b 7.8540(10)
_cell_length_c 14.262(2)
_cell_measurement_reflns_used 4173
_cell_measurement_temperature 293(2)
_cell_measurement_theta_max 27.17
_cell_measurement_theta_min 1.46
_cell_volume 755.8(3)
_computing_cell_refinement 'CAD-4 EXPRESS'
_computing_data_collection 'CAD-4 EXPRESS (Enraf--Nonius, 1994_'
_computing_data_reduction 'Datared (Harms & Wocadlo, 1995)'
_computing_molecular_graphics 'Ortep-3 for Windows (Farrugia, 1997)'
_computing_publication_material 'WinGX (Farrugia, 1999)'
_computing_structure_refinement 'SHELXL97 (Sheldrick, 1997)'
_computing_structure_solution 'SHELXS97 (Sheldrick, 1997)'
_diffrn_measured_fraction_theta_full 1
_diffrn_measured_fraction_theta_max 1
_diffrn_measurement_device_type 'Enraf--Nonius CAD-4'
_diffrn_measurement_method \w/2\q
_diffrn_radiation_type MoK\a
_diffrn_radiation_wavelength 0.71073
_diffrn_reflns_av_R_equivalents 0.0154
_diffrn_reflns_av_sigmaI/netI 0.0275
_diffrn_reflns_limit_h_max 8
_diffrn_reflns_limit_h_min -1
_diffrn_reflns_limit_k_max 10
_diffrn_reflns_limit_k_min -10
_diffrn_reflns_limit_l_max 18
_diffrn_reflns_limit_l_min -18
_diffrn_reflns_number 4173
_diffrn_reflns_theta_full 27.17
_diffrn_reflns_theta_max 27.17
_diffrn_reflns_theta_min 1.46
_diffrn_standards_decay_% 0.5
_diffrn_standards_interval_count 100
_diffrn_standards_interval_time 3600
_diffrn_standards_number 3
_exptl_absorpt_coefficient_mu 0.46
_exptl_absorpt_correction_T_max 0.9554
_exptl_absorpt_correction_T_min 0.8374
_exptl_absorpt_correction_type empirical
_exptl_absorpt_process_details 'North et al., 1968'
_exptl_crystal_colour colourless
_exptl_crystal_density_diffrn 1.604
_exptl_crystal_density_method 'not measured'
_exptl_crystal_description prism
_exptl_crystal_F_000 368
_exptl_crystal_size_max 0.4
_exptl_crystal_size_mid 0.2
_exptl_crystal_size_min 0.1
_refine_diff_density_max 0.246
_refine_diff_density_min -0.241
_refine_ls_extinction_method none
_refine_ls_goodness_of_fit_ref 1.075
_refine_ls_hydrogen_treatment constr
_refine_ls_matrix_type full
_refine_ls_number_parameters 217
_refine_ls_number_reflns 3336
_refine_ls_number_restraints 0
_refine_ls_restrained_S_all 1.075
_refine_ls_R_factor_all 0.0738
_refine_ls_R_factor_gt 0.0362
_refine_ls_shift/su_max 0.001
_refine_ls_shift/su_mean 0.000
_refine_ls_structure_factor_coef Fsqd
_refine_ls_weighting_details 'calc w=1/[\s^2^(Fo^2^)+(0.0367P)^2^+0.2624P] where P=(Fo^2^+2Fc^2^)/3'
_refine_ls_weighting_scheme calc
_refine_ls_wR_factor_gt 0.0887
_refine_ls_wR_factor_ref 0.1036
_reflns_number_gt 2184
_reflns_number_total 3336
_reflns_threshold_expression I>2\s(I)
_cod_data_source_file dn6115.cif
_cod_data_source_block I
_cod_database_code 2203183
_cod_database_fobs_code 2203183

loop_
_symmetry_equiv_pos_as_xyz
'x, y, z'
'-x, -y, -z'

loop_
_atom_site_label
_atom_site_fract_x
_atom_site_fract_y
_atom_site_fract_z
_atom_site_U_iso_or_equiv
_atom_site_adp_type
_atom_site_calc_flag
_atom_site_refinement_flags
_atom_site_occupancy
_atom_site_type_symbol
C1 0.3212(3) 0.2193(3) 0.85605(15) 0.0462(5) Uani d . 1 C
C2 0.4936(3) 0.1266(3) 0.84215(14) 0.0469(5) Uani d . 1 C
C3 0.6503(3) 0.1204(3) 0.89992(16) 0.0528(5) Uani d . 1 C
H3 0.7670 0.0591 0.8902 0.063 Uiso calc R 1 H
C4 0.6240(3) 0.2103(3) 0.97325(16) 0.0533(5) Uani d . 1 C
C5 0.4491(3) 0.2986(3) 0.98969(16) 0.0553(5) Uani d . 1 C
H5 0.4357 0.3535 1.0415 0.066 Uiso calc R 1 H
C6 0.2959(3) 0.3059(3) 0.93035(16) 0.0530(5) Uani d . 1 C
H6 0.1791 0.3671 0.9399 0.064 Uiso calc R 1 H
C7 0.1873(4) 0.2005(3) 0.78186(16) 0.0562(5) Uani d . 1 C
C8 0.4676(4) 0.0412(3) 0.76166(16) 0.0597(6) Uani d . 1 C
C9 0.2340(3) 0.3788(2) 0.38328(14) 0.0422(4) Uani d . 1 C
C10 0.1032(3) 0.3352(3) 0.32357(14) 0.0441(4) Uani d . 1 C
C11 -0.0642(3) 0.2581(3) 0.35791(16) 0.0518(5) Uani d . 1 C
H11 -0.1524 0.2286 0.3174 0.062 Uiso calc R 1 H
C12 -0.0931(3) 0.2275(3) 0.45612(17) 0.0528(5) Uani d . 1 C
C13 0.0390(3) 0.2679(3) 0.51685(16) 0.0579(6) Uani d . 1 C
H13 0.0152 0.2427 0.5827 0.069 Uiso calc R 1 H
C14 0.2058(3) 0.3453(3) 0.48115(15) 0.0533(5) Uani d . 1 C
H14 0.2953 0.3736 0.5215 0.064 Uiso calc R 1 H
C15 0.3910(3) 0.4619(3) 0.32289(16) 0.0512(5) Uani d . 1 C
C16 0.1766(3) 0.3868(3) 0.22439(16) 0.0540(5) Uani d . 1 C
O1 0.0252(3) 0.2577(3) 0.76504(14) 0.0765(5) Uani d . 1 O
O2 0.2818(3) 0.0922(2) 0.72697(11) 0.0641(4) Uani d . 1 O
O3 0.5714(3) -0.0572(3) 0.72757(14) 0.0879(6) Uani d . 1 O
O4 0.5314(2) 0.5253(2) 0.34222(13) 0.0731(5) Uani d . 1 O
O5 0.3512(2) 0.4620(2) 0.22825(10) 0.0567(4) Uani d . 1 O
O6 0.1155(3) 0.3741(3) 0.15003(12) 0.0785(5) Uani d . 1 O
Cl1 -0.30224(10) 0.13513(10) 0.50506(6) 0.0845(3) Uani d . 1 Cl
Cl2 0.81385(10) 0.21374(10) 1.04831(5) 0.0795(2) Uani d . 1 Cl

loop_
_atom_site_aniso_label
_atom_site_aniso_U_11
_atom_site_aniso_U_22
_atom_site_aniso_U_33
_atom_site_aniso_U_12
_atom_site_aniso_U_13
_atom_site_aniso_U_23
C1 0.0473(11) 0.0417(10) 0.0475(11) -0.0075(9) 0.0040(9) -0.0042(9)
C2 0.0518(12) 0.0405(10) 0.0449(11) -0.0058(9) 0.0086(9) -0.0021(8)
C3 0.0446(11) 0.0497(12) 0.0578(13) -0.0057(9) 0.0070(9) 0.0026(10)
C4 0.0542(13) 0.0529(12) 0.0503(12) -0.0210(10) -0.0024(10) 0.0013(10)
C5 0.0653(15) 0.0520(12) 0.0511(12) -0.0184(11) 0.0076(10) -0.0122(10)
C6 0.0528(13) 0.0477(12) 0.0586(13) -0.0069(10) 0.0097(10) -0.0120(10)
C7 0.0587(14) 0.0532(13) 0.0541(13) -0.0092(11) 0.0000(11) -0.0042(10)
C8 0.0762(16) 0.0512(13) 0.0489(12) -0.0014(12) 0.0086(11) -0.0069(10)
C9 0.0400(10) 0.0396(10) 0.0460(11) 0.0013(8) -0.0027(8) -0.0080(8)
C10 0.0401(10) 0.0464(11) 0.0451(11) 0.0019(8) -0.0010(8) -0.0098(9)
C11 0.0408(11) 0.0557(13) 0.0608(13) -0.0037(9) -0.0013(9) -0.0162(10)
C12 0.0429(11) 0.0456(11) 0.0639(14) 0.0039(9) 0.0117(10) -0.0026(10)
C13 0.0614(14) 0.0592(13) 0.0460(12) 0.0116(11) 0.0070(10) -0.0026(10)
C14 0.0565(13) 0.0552(13) 0.0475(12) 0.0037(10) -0.0086(10) -0.0112(10)
C15 0.0454(11) 0.0486(12) 0.0566(13) -0.0031(9) -0.0060(9) -0.0035(9)
C16 0.0465(12) 0.0666(14) 0.0493(12) -0.0016(10) -0.0008(9) -0.0141(10)
O1 0.0567(11) 0.0894(13) 0.0811(12) -0.0020(9) -0.0135(9) -0.0121(10)
O2 0.0776(11) 0.0635(10) 0.0526(9) -0.0048(9) -0.0064(8) -0.0148(8)
O3 0.1097(16) 0.0810(13) 0.0739(12) 0.0203(12) 0.0118(11) -0.0300(10)
O4 0.0592(10) 0.0780(12) 0.0802(12) -0.0255(9) -0.0098(9) -0.0039(9)
O5 0.0487(8) 0.0681(10) 0.0497(9) -0.0089(7) 0.0043(6) -0.0031(7)
O6 0.0704(11) 0.1223(16) 0.0468(9) -0.0112(11) -0.0055(8) -0.0251(10)
Cl1 0.0555(4) 0.0787(5) 0.1069(6) -0.0068(3) 0.0290(4) 0.0040(4)
Cl2 0.0710(4) 0.0875(5) 0.0768(4) -0.0327(4) -0.0188(3) 0.0020(3)

loop_
_atom_type_symbol
_atom_type_description
_atom_type_scat_dispersion_real
_atom_type_scat_dispersion_imag
_atom_type_scat_source
C C 0.0033 0.0016 'International Tables Vol C Tables 4.2.6.8 and 6.1.1.4'
H H 0.0000 0.0000 'International Tables Vol C Tables 4.2.6.8 and 6.1.1.4'
Cl Cl 0.1484 0.1585 'International Tables Vol C Tables 4.2.6.8 and 6.1.1.4'
O O 0.0106 0.0060 'International Tables Vol C Tables 4.2.6.8 and 6.1.1.4'

loop_
_geom_angle_atom_site_label_1
_geom_angle_atom_site_label_2
_geom_angle_atom_site_label_3
_geom_angle
C6 C1 C2 121.4(2)
C6 C1 C7 130.8(2)
C2 C1 C7 107.75(19)
C3 C2 C1 121.8(2)
C3 C2 C8 130.6(2)
C1 C2 C8 107.5(2)
C2 C3 C4 116.1(2)
C2 C3 H3 121.9
C4 C3 H3 121.9
C3 C4 C5 122.3(2)
C3 C4 Cl2 119.58(19)
C5 C4 Cl2 118.08(18)
C6 C5 C4 120.6(2)
C6 C5 H5 119.7
C4 C5 H5 119.7
C5 C6 C1 117.6(2)
C5 C6 H6 121.2
C1 C6 H6 121.2
O1 C7 O2 120.5(2)
O1 C7 C1 131.8(2)
O2 C7 C1 107.7(2)
O3 C8 O2 120.8(2)
O3 C8 C2 131.6(3)
O2 C8 C2 107.58(19)
C10 C9 C14 121.56(19)
C10 C9 C15 107.64(18)
C14 C9 C15 130.80(19)
C9 C10 C11 122.18(19)
C9 C10 C16 107.88(18)
C11 C10 C16 129.9(2)
C10 C11 C12 115.9(2)
C10 C11 H11 122.0
C12 C11 H11 122.0
C13 C12 C11 122.3(2)
C13 C12 Cl1 118.71(18)
C11 C12 Cl1 118.95(18)
C12 C13 C14 120.9(2)
C12 C13 H13 119.5
C14 C13 H13 119.5
C9 C14 C13 117.1(2)
C9 C14 H14 121.5
C13 C14 H14 121.5
O4 C15 O5 120.5(2)
O4 C15 C9 131.7(2)
O5 C15 C9 107.71(17)
O6 C16 O5 120.5(2)
O6 C16 C10 132.2(2)
O5 C16 C10 107.27(18)
C7 O2 C8 109.44(18)
C15 O5 C16 109.48(16)

loop_
_geom_bond_atom_site_label_1
_geom_bond_atom_site_label_2
_geom_bond_distance
_geom_bond_publ_flag
C1 C6 1.376(3) ?
C1 C2 1.380(3) y
C1 C7 1.468(3) y
C2 C3 1.376(3) ?
C2 C8 1.470(3) y
C3 C4 1.382(3) ?
C3 H3 0.9300 ?
C4 C5 1.387(3) ?
C4 Cl2 1.729(2) y
C5 C6 1.370(3) ?
C5 H5 0.9300 ?
C6 H6 0.9300 ?
C7 O1 1.189(3) y
C7 O2 1.388(3) y
C8 O3 1.183(3) y
C8 O2 1.393(3) y
C9 C10 1.374(3) y
C9 C14 1.374(3) ?
C9 C15 1.470(3) y
C10 C11 1.378(3) ?
C10 C16 1.471(3) y
C11 C12 1.380(3) ?
C11 H11 0.9300 ?
C12 C13 1.380(3) ?
C12 Cl1 1.731(2) y
C13 C14 1.380(3) ?
C13 H13 0.9300 ?
C14 H14 0.9300 ?
C15 O4 1.193(3) y
C15 O5 1.386(3) y
C16 O6 1.181(3) y
C16 O5 1.395(3) y

loop_
_geom_hbond_atom_site_label_D
_geom_hbond_atom_site_label_H
_geom_hbond_atom_site_label_A
_geom_hbond_site_symmetry_A
_geom_hbond_distance_DH
_geom_hbond_distance_HA
_geom_hbond_distance_DA
_geom_hbond_angle_DHA
C3 H3 O1 1_655 0.93 2.80 3.292(3) 114
C6 H6 O6 1_556 0.93 3.03 3.466(3) 111
C6 H6 O6 2_566 0.93 2.89 3.690(3) 145
C11 H11 O2 2_556 0.93 2.94 3.675(3) 137
C13 H13 O1 . 0.93 2.63 3.522(3) 161
C13 H13 O2 . 0.93 2.81 3.453(3) 127
C14 H14 O4 2_666 0.93 2.61 3.519(3) 166

loop_
_geom_torsion_atom_site_label_1
_geom_torsion_atom_site_label_2
_geom_torsion_atom_site_label_3
_geom_torsion_atom_site_label_4
_geom_torsion
_geom_torsion_publ_flag
C6 C1 C2 C3 -1.9(3) ?
C7 C1 C2 C3 179.21(18) ?
C6 C1 C2 C8 176.22(19) ?
C7 C1 C2 C8 -2.6(2) ?
C1 C2 C3 C4 0.8(3) ?
C8 C2 C3 C4 -176.9(2) ?
C2 C3 C4 C5 1.5(3) ?
C2 C3 C4 Cl2 -178.79(15) ?
C3 C4 C5 C6 -2.7(3) ?
Cl2 C4 C5 C6 177.56(16) ?
C4 C5 C6 C1 1.5(3) ?
C2 C1 C6 C5 0.7(3) ?
C7 C1 C6 C5 179.3(2) ?
C6 C1 C7 O1 2.0(4) y
C2 C1 C7 O1 -179.3(2) ?
C6 C1 C7 O2 -176.9(2) ?
C2 C1 C7 O2 1.8(2) ?
C3 C2 C8 O3 2.1(4) ?
C1 C2 C8 O3 -175.8(3) ?
C3 C2 C8 O2 -179.4(2) ?
C1 C2 C8 O2 2.6(2) ?
C14 C9 C10 C11 1.0(3) ?
C15 C9 C10 C11 -178.46(19) ?
C14 C9 C10 C16 -179.56(19) ?
C15 C9 C10 C16 1.0(2) ?
C9 C10 C11 C12 0.1(3) ?
C16 C10 C11 C12 -179.3(2) ?
C10 C11 C12 C13 -1.3(3) ?
C10 C11 C12 Cl1 178.70(15) ?
C11 C12 C13 C14 1.4(3) ?
Cl1 C12 C13 C14 -178.54(17) ?
C10 C9 C14 C13 -0.8(3) ?
C15 C9 C14 C13 178.4(2) ?
C12 C13 C14 C9 -0.3(3) ?
C10 C9 C15 O4 177.3(2) ?
C14 C9 C15 O4 -2.0(4) ?
C10 C9 C15 O5 -1.3(2) ?
C14 C9 C15 O5 179.3(2) ?
C9 C10 C16 O6 179.2(3) ?
C11 C10 C16 O6 -1.4(4) ?
C9 C10 C16 O5 -0.4(2) ?
C11 C10 C16 O5 179.0(2) ?
O1 C7 O2 C8 -179.2(2) ?
C1 C7 O2 C8 -0.1(2) ?
O3 C8 O2 C7 177.1(2) ?
C2 C8 O2 C7 -1.5(2) ?
O4 C15 O5 C16 -177.8(2) ?
C9 C15 O5 C16 1.1(2) ?
O6 C16 O5 C15 179.9(2) ?
C10 C16 O5 C15 -0.4(2) ?

loop_
_cod_related_entry_id
_cod_related_entry_database
_cod_related_entry_code
1 ChemSpider 60395
